data_4312767
loop_
_publ_author_name
'Bangbo Yan'
'Huajun Zhou'
'Abdessadek Lachgar'

_publ_contact_author_address
;
    Department of Chemistry, 
    Wake Forest University, 
    Winston-Salem, NC 27109
;
_publ_contact_author_email lachgar@wfu.edu
_publ_contact_author_fax '(336) 758-4656'
_publ_contact_author_name 'Abdessadek Lachgar'
_publ_contact_author_phone '(336) 758-4676'
_publ_section_title
;
 Octahedral Niobium Chloride Clusters as Building Blocks of Templated
 Prussian Blue Framework Analogues
;
_journal_name_full 'Inorganic Chemistry'
_journal_page_first 8818
_journal_page_last 8822
_journal_paper_doi 10.1021/ic034514l
_journal_volume 42
_journal_year 2003
_chemical_formula_sum 'C20 H48 Cl12 K2 N8 Nb6 O6'
_chemical_formula_weight 1557.72
_chemical_name_systematic
; 
 ? 
;
_space_group_IT_number 14
_symmetry_cell_setting monoclinic
_symmetry_space_group_name_Hall '-P 2yn'
_symmetry_space_group_name_H-M 'P 1 21/n 1'
_atom_sites_solution_hydrogens geom
_atom_sites_solution_primary direct
_atom_sites_solution_secondary difmap
_audit_creation_method SHELXTL-PC
_cell_angle_alpha 90.00
_cell_angle_beta 105.262(13)
_cell_angle_gamma 90.00
_cell_formula_units_Z 2
_cell_length_a 11.6404(13)
_cell_length_b 14.385(2)
_cell_length_c 16.494(3)
_cell_measurement_reflns_used 38
_cell_measurement_temperature 203(2)
_cell_measurement_theta_max 12.77
_cell_measurement_theta_min 3.06
_cell_volume 2664.5(7)
_computing_cell_refinement 'Bruker XSCANS'
_computing_data_collection 'Bruker XSCANS'
_computing_data_reduction 'Bruker SHELXTL-PC'
_computing_molecular_graphics 'Bruker SHELXTL-PC'
_computing_publication_material 'Bruker SHELXTL-PC'
_computing_structure_refinement 'Bruker SHELXTL-PC'
_computing_structure_solution 'Bruker SHELXTL-PC'
_diffrn_ambient_temperature 203(2)
_diffrn_measured_fraction_theta_full 0.997
_diffrn_measured_fraction_theta_max 0.997
_diffrn_measurement_device_type 'Bruker P4'
_diffrn_measurement_method '\w scans'
_diffrn_radiation_monochromator graphite
_diffrn_radiation_source 'normal-focus sealed tube'
_diffrn_radiation_type MoK\a
_diffrn_radiation_wavelength 0.71073
_diffrn_reflns_av_R_equivalents 0.0481
_diffrn_reflns_av_sigmaI/netI 0.0680
_diffrn_reflns_limit_h_max 4
_diffrn_reflns_limit_h_min -15
_diffrn_reflns_limit_k_max 9
_diffrn_reflns_limit_k_min -19
_diffrn_reflns_limit_l_max 22
_diffrn_reflns_limit_l_min -21
_diffrn_reflns_number 8345
_diffrn_reflns_theta_full 28.40
_diffrn_reflns_theta_max 28.40
_diffrn_reflns_theta_min 2.30
_diffrn_standards_decay_% 0
_diffrn_standards_interval_count 397
_diffrn_standards_number 3
_exptl_absorpt_coefficient_mu 2.044
_exptl_absorpt_correction_T_max 0.9904
_exptl_absorpt_correction_T_min 0.7327
_exptl_absorpt_correction_type empirical
_exptl_crystal_colour dark_green
_exptl_crystal_density_diffrn 1.942
_exptl_crystal_density_meas 0
_exptl_crystal_density_method 'not measured'
_exptl_crystal_description 'rectangular parallelepiped'
_exptl_crystal_F_000 1520
_exptl_crystal_size_max 0.20
_exptl_crystal_size_mid 0.20
_exptl_crystal_size_min 0.13
_refine_diff_density_max 1.390
_refine_diff_density_min -1.680
_refine_diff_density_rms 0.209
_refine_ls_extinction_coef 0.00012(15)
_refine_ls_extinction_expression Fc^*^=kFc[1+0.001xFc^2^\l^3^/sin(2\q)]^-1/4^
_refine_ls_extinction_method SHELXTL-PC
_refine_ls_goodness_of_fit_ref 1.019
_refine_ls_hydrogen_treatment mixed
_refine_ls_matrix_type full
_refine_ls_number_parameters 247
_refine_ls_number_reflns 6682
_refine_ls_number_restraints 0
_refine_ls_restrained_S_all 1.019
_refine_ls_R_factor_all 0.0978
_refine_ls_R_factor_gt 0.0569
_refine_ls_shift/su_max 0.000
_refine_ls_shift/su_mean 0.000
_refine_ls_structure_factor_coef Fsqd
_refine_ls_weighting_details 'calc w=1/[\s^2^(Fo^2^)+(0.0799P)^2^+0.0000P] where P=(Fo^2^+2Fc^2^)/3'
_refine_ls_weighting_scheme calc
_refine_ls_wR_factor_gt 0.1317
_refine_ls_wR_factor_ref 0.1517
_reflns_number_gt 4485
_reflns_number_total 6682
_reflns_threshold_expression >2sigma(I)
_cod_data_source_file ic034514lsi20030514_053953_2.cif
_cod_data_source_block 2
_cod_depositor_comments
;
The following automatic conversions were performed:

'_symmetry_cell_setting' value 'Monoclinic' changed to 'monoclinic'
according to the built-in table from CIF Core dictionary named
'cif_core.dic' version 2.4.1 from 2010-06-29.

Automatic conversion script
Id: cif_fix_values 1646 2011-03-28 12:23:43Z adriana 
;
_cod_database_code 4312767

loop_
_symmetry_equiv_pos_as_xyz
'x, y, z'
'-x+1/2, y+1/2, -z+1/2'
'-x, -y, -z'
'x-1/2, -y-1/2, z-1/2'

loop_
_atom_site_label
_atom_site_type_symbol
_atom_site_fract_x
_atom_site_fract_y
_atom_site_fract_z
_atom_site_U_iso_or_equiv
_atom_site_adp_type
_atom_site_occupancy
_atom_site_symmetry_multiplicity
_atom_site_calc_flag
_atom_site_refinement_flags
_atom_site_disorder_assembly
_atom_site_disorder_group
Nb1 Nb 0.36648(5) 0.48676(4) 0.06078(3) 0.02209(15) Uani 1 1 d . . .
Nb2 Nb 0.51086(5) 0.35652(4) -0.00716(4) 0.02240(15) Uani 1 1 d . . .
Nb3 Nb 0.62746(5) 0.49847(4) 0.11486(3) 0.02260(15) Uani 1 1 d . . .
Cl1 Cl 0.35506(15) 0.31523(12) 0.06349(11) 0.0313(4) Uani 1 1 d . . .
Cl2 Cl 0.49243(15) 0.48118(13) 0.20663(10) 0.0315(4) Uani 1 1 d . . .
Cl3 Cl 0.33034(15) 0.65337(12) 0.08056(11) 0.0310(4) Uani 1 1 d . . .
Cl4 Cl 0.19319(13) 0.48672(12) -0.06298(10) 0.0305(4) Uani 1 1 d . . .
Cl5 Cl 0.36235(15) 0.33300(12) -0.14291(10) 0.0310(4) Uani 1 1 d . . .
Cl6 Cl 0.65947(15) 0.32897(13) 0.12807(11) 0.0327(4) Uani 1 1 d . . .
N1 N 0.1546(7) 0.4815(6) 0.1692(5) 0.054(2) Uani 1 1 d . . .
C1 C 0.2234(6) 0.4782(5) 0.1298(5) 0.0314(15) Uani 1 1 d . . .
N2 N 0.5445(7) 0.1218(5) -0.0219(5) 0.056(2) Uani 1 1 d . . .
C2 C 0.5302(7) 0.1986(5) -0.0161(5) 0.0366(17) Uani 1 1 d . . .
N3 N 0.8329(7) 0.5046(6) 0.3057(4) 0.060(2) Uani 1 1 d . . .
C3 C 0.7669(6) 0.4987(6) 0.2413(5) 0.0384(18) Uani 1 1 d . . .
K1 K 0.56347(17) -0.04965(14) -0.09878(11) 0.0450(4) Uani 1 1 d . . .
N4 N 0.0057(6) 0.2396(5) 0.1433(4) 0.0415(16) Uani 1 1 d . . .
C4 C -0.0140(8) 0.3057(7) 0.2064(6) 0.054(2) Uani 1 1 d . . .
H4A H 0.0438 0.3556 0.2137 0.081 Uiso 1 1 calc R . .
H4B H -0.0052 0.2738 0.2595 0.081 Uiso 1 1 calc R . .
H4C H -0.0937 0.3313 0.1876 0.081 Uiso 1 1 calc R . .
C5 C 0.1292(9) 0.2023(8) 0.1735(6) 0.069(3) Uani 1 1 d . . .
H5A H 0.1857 0.2533 0.1827 0.104 Uiso 1 1 calc R . .
H5B H 0.1451 0.1604 0.1317 0.104 Uiso 1 1 calc R . .
H5C H 0.1373 0.1690 0.2259 0.104 Uiso 1 1 calc R . .
C6 C -0.0068(9) 0.2889(8) 0.0623(5) 0.063(3) Uani 1 1 d . . .
H6A H 0.0490 0.3403 0.0707 0.094 Uiso 1 1 calc R . .
H6B H -0.0874 0.3125 0.0421 0.094 Uiso 1 1 calc R . .
H6C H 0.0097 0.2461 0.0214 0.094 Uiso 1 1 calc R . .
C7 C -0.0823(10) 0.1620(7) 0.1312(7) 0.068(3) Uani 1 1 d . . .
H7A H -0.1623 0.1868 0.1113 0.102 Uiso 1 1 calc R . .
H7B H -0.0744 0.1301 0.1842 0.102 Uiso 1 1 calc R . .
H7C H -0.0675 0.1185 0.0901 0.102 Uiso 1 1 calc R . .
O1 O 0.7527(6) -0.0468(6) 0.0518(4) 0.0668(19) Uani 1 1 d . . .
C8 C 0.8153(10) -0.1270(8) 0.0886(7) 0.074(3) Uani 1 1 d . . .
H8A H 0.8756 -0.1097 0.1390 0.111 Uiso 1 1 calc R . .
H8B H 0.8531 -0.1558 0.0490 0.111 Uiso 1 1 calc R . .
H8C H 0.7602 -0.1707 0.1028 0.111 Uiso 1 1 calc R . .
O2 O 0.5954(6) -0.1338(5) -0.2386(4) 0.0593(17) Uani 1 1 d . . .
C9 C 0.5139(8) -0.1942(6) -0.2859(5) 0.081(4) Uani 1 1 d . . .
H9A H 0.5419 -0.2161 -0.3329 0.122 Uiso 1 1 calc R . .
H9B H 0.4382 -0.1625 -0.3068 0.122 Uiso 1 1 calc R . .
H9C H 0.5037 -0.2466 -0.2515 0.122 Uiso 1 1 calc R . .
O3 O 0.7661(8) 0.0336(6) -0.1497(5) 0.134(11) Uani 0.45 1 d PR . .
C10 C 0.8222(8) 0.0991(6) -0.1180(5) 0.072(6) Uani 0.60 1 d PR . .
O3' O 0.8091(8) 0.0185(6) -0.0918(5) 0.143(12) Uani 0.45 1 d PR . .
C10' C 0.9036(8) 0.0199(6) -0.0393(5) 0.093(10) Uiso 0.40 1 d PR . .
O3" O 0.7035(8) 0.0841(6) -0.1588(5) 0.23(9) Uiso 0.10 1 d PR . .

loop_
_atom_site_aniso_label
_atom_site_aniso_U_11
_atom_site_aniso_U_22
_atom_site_aniso_U_33
_atom_site_aniso_U_23
_atom_site_aniso_U_13
_atom_site_aniso_U_12
Nb1 0.0198(3) 0.0254(3) 0.0208(3) -0.0009(2) 0.0049(2) -0.0036(2)
Nb2 0.0217(3) 0.0205(3) 0.0243(3) 0.0000(2) 0.0050(2) -0.0020(2)
Nb3 0.0197(3) 0.0274(3) 0.0183(3) 0.0000(2) 0.0008(2) -0.0034(2)
Cl1 0.0330(8) 0.0276(8) 0.0351(9) 0.0021(7) 0.0122(7) -0.0065(7)
Cl2 0.0303(8) 0.0434(10) 0.0201(7) -0.0001(7) 0.0054(6) -0.0063(7)
Cl3 0.0307(8) 0.0281(8) 0.0364(9) -0.0036(7) 0.0128(7) 0.0006(7)
Cl4 0.0174(7) 0.0410(10) 0.0301(8) 0.0001(7) 0.0012(6) -0.0026(7)
Cl5 0.0312(8) 0.0326(9) 0.0271(8) -0.0077(7) 0.0039(7) -0.0097(7)
Cl6 0.0289(8) 0.0315(9) 0.0341(9) 0.0089(7) 0.0017(7) 0.0041(7)
N1 0.049(4) 0.072(6) 0.053(4) -0.016(4) 0.033(4) -0.015(4)
C1 0.022(3) 0.027(3) 0.041(4) -0.002(3) 0.002(3) -0.004(3)
N2 0.067(5) 0.034(4) 0.071(5) -0.003(4) 0.023(4) -0.005(4)
C2 0.040(4) 0.023(4) 0.046(4) -0.001(3) 0.011(3) -0.005(3)
N3 0.047(4) 0.089(6) 0.032(4) 0.014(4) -0.009(3) -0.014(4)
C3 0.025(3) 0.055(5) 0.030(3) 0.004(4) -0.001(3) -0.010(3)
K1 0.0458(10) 0.0500(11) 0.0357(9) -0.0029(8) 0.0045(8) 0.0104(9)
N4 0.034(3) 0.049(4) 0.041(4) 0.011(3) 0.008(3) 0.007(3)
C4 0.056(6) 0.054(6) 0.057(6) 0.001(5) 0.027(5) -0.003(5)
C5 0.053(6) 0.093(9) 0.064(6) 0.005(6) 0.019(5) 0.028(6)
C6 0.075(7) 0.072(7) 0.037(5) 0.014(5) 0.007(5) 0.011(6)
C7 0.085(8) 0.041(5) 0.080(7) -0.002(5) 0.026(6) -0.011(5)
O1 0.063(4) 0.083(5) 0.054(4) 0.012(4) 0.015(3) 0.001(4)
C8 0.062(7) 0.069(7) 0.076(7) -0.020(6) -0.006(6) 0.009(6)
O2 0.062(4) 0.070(5) 0.050(4) -0.003(3) 0.022(3) -0.008(4)
C9 0.093(9) 0.071(8) 0.072(7) 0.001(6) 0.010(7) 0.003(7)
O3 0.14(2) 0.22(3) 0.057(12) 0.034(17) 0.056(15) 0.06(2)
C10 0.075(13) 0.072(12) 0.062(11) -0.014(10) 0.008(10) -0.051(11)
O3' 0.13(2) 0.21(3) 0.086(16) -0.069(18) 0.021(16) 0.04(2)

loop_
_atom_type_symbol
_atom_type_description
_atom_type_scat_dispersion_real
_atom_type_scat_dispersion_imag
_atom_type_scat_source
C C 0.0033 0.0016 'International Tables Vol C Tables 4.2.6.8 and 6.1.1.4'
H H 0.0000 0.0000 'International Tables Vol C Tables 4.2.6.8 and 6.1.1.4'
N N 0.0061 0.0033 'International Tables Vol C Tables 4.2.6.8 and 6.1.1.4'
O O 0.0106 0.0060 'International Tables Vol C Tables 4.2.6.8 and 6.1.1.4'
Cl Cl 0.1484 0.1585 'International Tables Vol C Tables 4.2.6.8 and 6.1.1.4'
Nb Nb -2.0727 0.6215 'International Tables Vol C Tables 4.2.6.8 and 6.1.1.4'
K K 0.2009 0.2494 'International Tables Vol C Tables 4.2.6.8 and 6.1.1.4'

loop_
_geom_angle_atom_site_label_1
_geom_angle_atom_site_label_2
_geom_angle_atom_site_label_3
_geom_angle
_geom_angle_site_symmetry_1
_geom_angle_site_symmetry_3
_geom_angle_publ_flag
C1 Nb1 Cl4 82.30(18) . . ?
C1 Nb1 Cl2 80.45(18) . . ?
Cl4 Nb1 Cl2 162.72(6) . . ?
C1 Nb1 Cl3 79.19(18) . . ?
Cl4 Nb1 Cl3 88.79(6) . . ?
Cl2 Nb1 Cl3 88.91(6) . . ?
C1 Nb1 Cl1 83.44(18) . . ?
Cl4 Nb1 Cl1 88.77(6) . . ?
Cl2 Nb1 Cl1 88.33(6) . . ?
Cl3 Nb1 Cl1 162.63(6) . . ?
C1 Nb1 Nb3 135.89(18) . 3_665 ?
Cl4 Nb1 Nb3 53.63(4) . 3_665 ?
Cl2 Nb1 Nb3 143.64(5) . 3_665 ?
Cl3 Nb1 Nb3 96.30(4) . 3_665 ?
Cl1 Nb1 Nb3 96.08(5) . 3_665 ?
C1 Nb1 Nb2 132.74(18) . 3_665 ?
Cl4 Nb1 Nb2 96.20(5) . 3_665 ?
Cl2 Nb1 Nb2 96.18(5) . 3_665 ?
Cl3 Nb1 Nb2 53.56(4) . 3_665 ?
Cl1 Nb1 Nb2 143.81(5) . 3_665 ?
Nb3 Nb1 Nb2 60.25(2) 3_665 3_665 ?
C1 Nb1 Nb2 137.10(18) . . ?
Cl4 Nb1 Nb2 96.31(5) . . ?
Cl2 Nb1 Nb2 95.66(5) . . ?
Cl3 Nb1 Nb2 143.70(4) . . ?
Cl1 Nb1 Nb2 53.67(4) . . ?
Nb3 Nb1 Nb2 60.11(2) 3_665 . ?
Nb2 Nb1 Nb2 90.14(2) 3_665 . ?
C1 Nb1 Nb3 133.80(18) . . ?
Cl4 Nb1 Nb3 143.86(5) . . ?
Cl2 Nb1 Nb3 53.42(4) . . ?
Cl3 Nb1 Nb3 95.90(4) . . ?
Cl1 Nb1 Nb3 96.20(5) . . ?
Nb3 Nb1 Nb3 90.22(3) 3_665 . ?
Nb2 Nb1 Nb3 59.98(2) 3_665 . ?
Nb2 Nb1 Nb3 60.08(2) . . ?
C2 Nb2 Cl5 82.1(2) . . ?
C2 Nb2 Cl3 79.2(2) . 3_665 ?
Cl5 Nb2 Cl3 89.04(6) . 3_665 ?
C2 Nb2 Cl6 80.9(2) . . ?
Cl5 Nb2 Cl6 162.87(7) . . ?
Cl3 Nb2 Cl6 89.82(6) 3_665 . ?
C2 Nb2 Cl1 83.6(2) . . ?
Cl5 Nb2 Cl1 88.23(6) . . ?
Cl3 Nb2 Cl1 162.78(6) 3_665 . ?
Cl6 Nb2 Cl1 87.82(6) . . ?
C2 Nb2 Nb1 132.9(2) . 3_665 ?
Cl5 Nb2 Nb1 96.46(5) . 3_665 ?
Cl3 Nb2 Nb1 53.69(4) 3_665 3_665 ?
Cl6 Nb2 Nb1 96.61(5) . 3_665 ?
Cl1 Nb2 Nb1 143.53(5) . 3_665 ?
C2 Nb2 Nb1 137.3(2) . . ?
Cl5 Nb2 Nb1 95.71(5) . . ?
Cl3 Nb2 Nb1 143.55(5) 3_665 . ?
Cl6 Nb2 Nb1 95.35(5) . . ?
Cl1 Nb2 Nb1 53.66(4) . . ?
Nb1 Nb2 Nb1 89.86(2) 3_665 . ?
C2 Nb2 Nb3 135.6(2) . 3_665 ?
Cl5 Nb2 Nb3 53.51(5) . 3_665 ?
Cl3 Nb2 Nb3 96.13(5) 3_665 3_665 ?
Cl6 Nb2 Nb3 143.54(5) . 3_665 ?
Cl1 Nb2 Nb3 95.88(5) . 3_665 ?
Nb1 Nb2 Nb3 60.18(2) 3_665 3_665 ?
Nb1 Nb2 Nb3 59.85(2) . 3_665 ?
C2 Nb2 Nb3 134.2(2) . . ?
Cl5 Nb2 Nb3 143.60(5) . . ?
Cl3 Nb2 Nb3 96.06(5) 3_665 . ?
Cl6 Nb2 Nb3 53.48(5) . . ?
Cl1 Nb2 Nb3 96.21(5) . . ?
Nb1 Nb2 Nb3 59.82(2) 3_665 . ?
Nb1 Nb2 Nb3 60.09(2) . . ?
Nb3 Nb2 Nb3 90.09(3) 3_665 . ?
C3 Nb3 Cl4 81.56(19) . 3_665 ?
C3 Nb3 Cl2 81.61(19) . . ?
Cl4 Nb3 Cl2 163.15(6) 3_665 . ?
C3 Nb3 Cl5 80.8(2) . 3_665 ?
Cl4 Nb3 Cl5 88.67(6) 3_665 3_665 ?
Cl2 Nb3 Cl5 89.48(6) . 3_665 ?
C3 Nb3 Cl6 82.3(2) . . ?
Cl4 Nb3 Cl6 89.66(6) 3_665 . ?
Cl2 Nb3 Cl6 87.24(6) . . ?
Cl5 Nb3 Cl6 163.05(6) 3_665 . ?
C3 Nb3 Nb1 135.13(19) . 3_665 ?
Cl4 Nb3 Nb1 53.58(4) 3_665 3_665 ?
Cl2 Nb3 Nb1 143.25(5) . 3_665 ?
Cl5 Nb3 Nb1 95.85(4) 3_665 3_665 ?
Cl6 Nb3 Nb1 96.71(5) . 3_665 ?
C3 Nb3 Nb2 134.3(2) . 3_665 ?
Cl4 Nb3 Nb2 96.23(5) 3_665 3_665 ?
Cl2 Nb3 Nb2 96.12(5) . 3_665 ?
Cl5 Nb3 Nb2 53.52(4) 3_665 3_665 ?
Cl6 Nb3 Nb2 143.39(5) . 3_665 ?
Nb1 Nb3 Nb2 60.04(2) 3_665 3_665 ?
C3 Nb3 Nb2 135.8(2) . . ?
Cl4 Nb3 Nb2 95.92(5) 3_665 . ?
Cl2 Nb3 Nb2 95.53(5) . . ?
Cl5 Nb3 Nb2 143.43(5) 3_665 . ?
Cl6 Nb3 Nb2 53.51(4) . . ?
Nb1 Nb3 Nb2 59.93(2) 3_665 . ?
Nb2 Nb3 Nb2 89.91(3) 3_665 . ?
C3 Nb3 Nb1 135.08(19) . . ?
Cl4 Nb3 Nb1 143.36(4) 3_665 . ?
Cl2 Nb3 Nb1 53.48(4) . . ?
Cl5 Nb3 Nb1 96.21(5) 3_665 . ?
Cl6 Nb3 Nb1 95.18(5) . . ?
Nb1 Nb3 Nb1 89.78(3) 3_665 . ?
Nb2 Nb3 Nb1 59.84(2) 3_665 . ?
Nb2 Nb3 Nb1 59.83(2) . . ?
Nb1 Cl1 Nb2 72.67(5) . . ?
Nb3 Cl2 Nb1 73.10(5) . . ?
Nb2 Cl3 Nb1 72.75(5) 3_665 . ?
Nb1 Cl4 Nb3 72.79(5) . 3_665 ?
Nb3 Cl5 Nb2 72.96(5) 3_665 . ?
Nb3 Cl6 Nb2 73.02(5) . . ?
N1 C1 Nb1 173.4(6) . . ?
C2 N2 K1 158.8(8) . . ?
C2 N2 K1 101.4(7) . 3_655 ?
K1 N2 K1 95.6(2) . 3_655 ?
N2 C2 Nb2 176.6(8) . . ?
N2 C2 K1 58.7(6) . 3_655 ?
Nb2 C2 K1 124.4(3) . 3_655 ?
C3 N3 K1 148.3(7) . 4_666 ?
N3 C3 Nb3 175.0(8) . . ?
O2 K1 N3 87.2(2) . 4_565 ?
O2 K1 N2 145.0(2) . . ?
N3 K1 N2 82.7(2) 4_565 . ?
O2 K1 N2 128.5(2) . 3_655 ?
N3 K1 N2 86.7(3) 4_565 3_655 ?
N2 K1 N2 84.4(2) . 3_655 ?
O2 K1 O1 119.9(2) . . ?
N3 K1 O1 152.9(2) 4_565 . ?
N2 K1 O1 74.3(2) . . ?
N2 K1 O1 77.1(2) 3_655 . ?
O2 K1 O3" 77.8(2) . . ?
N3 K1 O3" 101.4(3) 4_565 . ?
N2 K1 O3" 71.7(2) . . ?
N2 K1 O3" 153.2(2) 3_655 . ?
O1 K1 O3" 84.9(2) . . ?
O2 K1 O3 69.0(2) . . ?
N3 K1 O3 117.6(3) 4_565 . ?
N2 K1 O3 86.3(2) . . ?
N2 K1 O3 152.5(2) 3_655 . ?
O1 K1 O3 75.5(2) . . ?
O3" K1 O3 19.95(6) . . ?
O2 K1 O3' 80.5(2) . . ?
N3 K1 O3' 135.1(3) 4_565 . ?
N2 K1 O3' 83.3(2) . . ?
N2 K1 O3' 133.8(2) 3_655 . ?
O1 K1 O3' 56.7(2) . . ?
O3" K1 O3' 33.75(10) . . ?
O3 K1 O3' 18.90(5) . . ?
O2 K1 C2 110.2(2) . 3_655 ?
N3 K1 C2 93.5(2) 4_565 3_655 ?
N2 K1 C2 103.8(2) . 3_655 ?
N2 K1 C2 19.9(2) 3_655 3_655 ?
O1 K1 C2 78.6(2) . 3_655 ?
O3" K1 C2 163.5(2) . 3_655 ?
O3 K1 C2 148.4(2) . 3_655 ?
O3' K1 C2 131.3(2) . 3_655 ?
O2 K1 K1 166.56(17) . 3_655 ?
N3 K1 K1 82.89(17) 4_565 3_655 ?
N2 K1 K1 42.26(17) . 3_655 ?
N2 K1 K1 42.09(15) 3_655 3_655 ?
O1 K1 K1 70.49(15) . 3_655 ?
O3" K1 K1 113.04(18) . 3_655 ?
O3 K1 K1 123.82(18) . 3_655 ?
O3' K1 K1 112.90(17) . 3_655 ?
C2 K1 K1 61.67(15) 3_655 3_655 ?
C4 N4 C6 109.3(7) . . ?
C4 N4 C5 108.2(7) . . ?
C6 N4 C5 109.2(7) . . ?
C4 N4 C7 110.4(7) . . ?
C6 N4 C7 109.6(7) . . ?
C5 N4 C7 110.1(8) . . ?
C8 O1 K1 123.7(6) . . ?
C9 O2 K1 122.5(5) . . ?
O3' O3 O3" 117.9 . . ?
O3' O3 C10 70.4 . . ?
O3" O3 C10 77.6 . . ?
O3' O3 K1 82.85(17) . . ?
O3" O3 K1 74.72(18) . . ?
C10 O3 K1 125.75(16) . . ?
O3 C10 O3' 47.0 . . ?
O3 C10 O3" 45.6 . . ?
O3' C10 O3" 80.2 . . ?
O3 C10 C10' 86.5 . . ?
O3' C10 C10' 42.1 . . ?
O3" C10 C10' 121.4 . . ?
O3 O3' C10' 146.3 . . ?
O3 O3' C10 62.5 . . ?
C10' O3' C10 93.6 . . ?
O3 O3' O3" 31.6 . . ?
C10' O3' O3" 145.2 . . ?
C10 O3' O3" 53.1 . . ?
O3 O3' K1 78.25(16) . . ?
C10' O3' K1 135.41(16) . . ?
C10 O3' K1 119.17(18) . . ?
O3" O3' K1 68.78(17) . . ?
O3' C10' C10 44.3 . . ?
O3 O3" C10 56.8 . . ?
O3 O3" O3' 30.5 . . ?
C10 O3" O3' 46.7 . . ?
O3 O3" K1 85.33(18) . . ?
C10 O3" K1 121.50(18) . . ?
O3' O3" K1 77.47(18) . . ?

loop_
_geom_bond_atom_site_label_1
_geom_bond_atom_site_label_2
_geom_bond_distance
_geom_bond_site_symmetry_2
_geom_bond_publ_flag
Nb1 C1 2.255(7) . ?
Nb1 Cl4 2.4633(17) . ?
Nb1 Cl2 2.4669(17) . ?
Nb1 Cl3 2.4698(18) . ?
Nb1 Cl1 2.4721(18) . ?
Nb1 Nb3 2.9240(10) 3_665 ?
Nb1 Nb2 2.9271(8) 3_665 ?
Nb1 Nb2 2.9295(9) . ?
Nb1 Nb3 2.9371(9) . ?
Nb2 C2 2.292(7) . ?
Nb2 Cl5 2.4653(18) . ?
Nb2 Cl3 2.4659(17) 3_665 ?
Nb2 Cl6 2.4685(18) . ?
Nb2 Cl1 2.4724(17) . ?
Nb2 Nb1 2.9271(8) 3_665 ?
Nb2 Nb3 2.9314(9) 3_665 ?
Nb2 Nb3 2.9366(9) . ?
Nb3 C3 2.280(7) . ?
Nb3 Cl4 2.4649(17) 3_665 ?
Nb3 Cl2 2.4649(17) . ?
Nb3 Cl5 2.4651(19) 3_665 ?
Nb3 Cl6 2.4675(19) . ?
Nb3 Nb1 2.9240(10) 3_665 ?
Nb3 Nb2 2.9314(9) 3_665 ?
Cl3 Nb2 2.4659(17) 3_665 ?
Cl4 Nb3 2.4649(17) 3_665 ?
Cl5 Nb3 2.4651(19) 3_665 ?
N1 C1 1.158(10) . ?
N2 C2 1.125(10) . ?
N2 K1 2.808(8) . ?
N2 K1 2.817(8) 3_655 ?
C2 K1 3.233(8) 3_655 ?
N3 C3 1.139(9) . ?
N3 K1 2.807(7) 4_666 ?
K1 O2 2.715(7) . ?
K1 N3 2.807(7) 4_565 ?
K1 N2 2.817(8) 3_655 ?
K1 O1 2.853(7) . ?
K1 O3" 2.862(9) . ?
K1 O3 2.957(9) . ?
K1 O3' 2.997(9) . ?
K1 C2 3.233(8) 3_655 ?
K1 K1 4.169(4) 3_655 ?
N4 C4 1.472(11) . ?
N4 C6 1.486(10) . ?
N4 C5 1.492(10) . ?
N4 C7 1.493(11) . ?
O1 C8 1.414(12) . ?
O2 C9 1.369(10) . ?
O3 O3' 0.9783 . ?
O3 O3" 1.0122 . ?
O3 C10 1.1862 . ?
C10 O3' 1.2599 . ?
C10 O3" 1.3846 . ?
C10 C10' 1.7988 . ?
O3' C10' 1.2079 . ?
O3' O3" 1.7055 . ?
